data_2019988
loop_
_publ_author_name
'Wei, Yan'
'Zhang, Lei'
'Wang, Meng-Jie'
'Chen, Si-Chun'
'Wang, Zi-Hao'
'Zhang, Kou-Lin'

_publ_section_title
;
 Synthesis, structure and characterization of two copper(II)
 supramolecular coordination polymers based on a multifunctional ligand
 2-amino-4-sulfobenzoic acid
;
_journal_issue 7
_journal_name_full 'Acta Crystallographica Section C'
_journal_page_first
;
;
_journal_paper_doi 10.1107/S2053229615011432
_journal_volume 71
_journal_year 2015
_chemical_formula_iupac '[Cu (C7 H6 N2 O5 S) (H2 O)2]'
_chemical_formula_sum 'C7 H9 Cu N O7 S'
_chemical_formula_weight 314.77
_chemical_name_systematic
<i>catena</i>-Poly[[diaquacopper(II)]-\m-3-amino-4-carboxylatobenzene-1-sulfonato-\k^2^<i>O</i>^4^:<i>O</i>^4'^]
_space_group_IT_number 14
_symmetry_cell_setting monoclinic
_symmetry_space_group_name_Hall '-P 2ybc'
_symmetry_space_group_name_H-M 'P 1 21/c 1'
_atom_sites_solution_hydrogens geom
_atom_sites_solution_primary direct
_atom_sites_solution_secondary difmap
_audit_creation_method SHELXL-97
_cell_angle_alpha 90.00
_cell_angle_beta 120.445(5)
_cell_angle_gamma 90.00
_cell_formula_units_Z 4
_cell_length_a 8.4858(9)
_cell_length_b 9.9337(11)
_cell_length_c 14.5512(13)
_cell_measurement_reflns_used 9991
_cell_measurement_temperature 296(2)
_cell_measurement_theta_max 27.5692
_cell_measurement_theta_min 2.6159
_cell_volume 1057.5(2)
_computing_cell_refinement
;
SAINT (Bruker, 2003)
;
_computing_data_collection
;
APEX2 (Bruker, 2005)
;
_computing_data_reduction
;
SAINT (Bruker, 2003)
;
_computing_molecular_graphics
;
DIAMOND (Brandenburg, 1999)
;
_computing_publication_material
;
publCIF (Westrip, 2010)
;
_computing_structure_refinement
;
SHELXL97 (Sheldrick, 2008)
;
_computing_structure_solution
;
SHELXS97 (Sheldrick, 2008)
;
_diffrn_ambient_temperature 296(2)
_diffrn_measured_fraction_theta_full 0.994
_diffrn_measured_fraction_theta_max 0.994
_diffrn_measurement_device_type 'Bruker APEXII CCD area-detector'
_diffrn_measurement_method 'phi and omega scans'
_diffrn_radiation_monochromator graphite
_diffrn_radiation_source 'fine-focus sealed tube'
_diffrn_radiation_type MoK\a
_diffrn_radiation_wavelength 0.71073
_diffrn_reflns_av_R_equivalents 0.0270
_diffrn_reflns_av_sigmaI/netI 0.0170
_diffrn_reflns_limit_h_max 10
_diffrn_reflns_limit_h_min -11
_diffrn_reflns_limit_k_max 10
_diffrn_reflns_limit_k_min -12
_diffrn_reflns_limit_l_max 18
_diffrn_reflns_limit_l_min -18
_diffrn_reflns_number 15782
_diffrn_reflns_theta_full 27.58
_diffrn_reflns_theta_max 27.58
_diffrn_reflns_theta_min 2.62
_exptl_absorpt_coefficient_mu 2.287
_exptl_absorpt_correction_T_max 0.633
_exptl_absorpt_correction_T_min 0.509
_exptl_absorpt_correction_type empirical
_exptl_absorpt_process_details
;
(SADABS; Bruker, 2003)
;
_exptl_crystal_colour green
_exptl_crystal_density_diffrn 1.977
_exptl_crystal_density_method 'not measured'
_exptl_crystal_description massive
_exptl_crystal_F_000 636
_exptl_crystal_size_max 0.3
_exptl_crystal_size_mid 0.28
_exptl_crystal_size_min 0.20
_refine_diff_density_max 0.425
_refine_diff_density_min -0.405
_refine_ls_extinction_method none
_refine_ls_goodness_of_fit_ref 1.070
_refine_ls_hydrogen_treatment constr
_refine_ls_matrix_type full
_refine_ls_number_parameters 154
_refine_ls_number_reflns 2426
_refine_ls_number_restraints 7
_refine_ls_restrained_S_all 3.037
_refine_ls_R_factor_all 0.0282
_refine_ls_R_factor_gt 0.0237
_refine_ls_shift/su_max 0.000
_refine_ls_shift/su_mean 0.000
_refine_ls_structure_factor_coef Fsqd
_refine_ls_weighting_details 'calc w=1/[\s^2^(Fo^2^)+(0.0322P)^2^+0.8556P] where P=(Fo^2^+2Fc^2^)/3'
_refine_ls_weighting_scheme calc
_refine_ls_wR_factor_gt 0.0629
_refine_ls_wR_factor_ref 0.0653
_reflns_number_gt 2186
_reflns_number_total 2426
_reflns_threshold_expression I>2sigma(I)
_cod_data_source_file yf3088sup1.cif
_cod_data_source_block zl10
_cod_original_formula_sum 'C7 H9 Ca0 Cu N O7 S'
_cod_original_cell_volume 1057.47(19)
_cod_original_sg_symbol_Hall -P2ybc
_cod_original_sg_symbol_H-M 'P 21/c'
_cod_database_code 2019988
_cod_database_fobs_code 2019988

loop_
_symmetry_equiv_pos_as_xyz
'x, y, z'
'-x, y+1/2, -z+1/2'
'-x, -y, -z'
'x, -y-1/2, z-1/2'

loop_
_atom_site_type_symbol
_atom_site_label
_atom_site_fract_x
_atom_site_fract_y
_atom_site_fract_z
_atom_site_U_iso_or_equiv
_atom_site_adp_type
_atom_site_calc_flag
_atom_site_refinement_flags
_atom_site_occupancy
_atom_site_symmetry_multiplicity
O O1W 1.0617(6) 0.4088(5) 0.4517(4) 0.0366(10) Uani d D 1 1
H H1WA 1.0097 0.3220 0.4247 0.055 Uiso d RD 1 1
H H1WB 1.1792 0.3901 0.5078 0.055 Uiso d RD 1 1
C C1 0.8046(7) 0.3927(5) 0.0753(4) 0.0217(11) Uani d . 1 1
C C2 0.7667(7) 0.5176(5) 0.1044(4) 0.0185(10) Uani d . 1 1
C C3 0.6913(7) 0.6207(5) 0.0300(4) 0.0206(10) Uani d . 1 1
H H3 0.6647 0.7035 0.0489 0.031 Uiso calc R 1 1
C C4 0.6561(7) 0.5987(5) -0.0728(4) 0.0221(11) Uani d . 1 1
C C5 0.6891(10) 0.4745(6) -0.1033(5) 0.0320(14) Uani d . 1 1
H H5 0.6628 0.4607 -0.1728 0.048 Uiso calc R 1 1
C C6 0.7609(9) 0.3717(6) -0.0298(5) 0.0314(13) Uani d . 1 1
H H6 0.7804 0.2877 -0.0504 0.047 Uiso calc R 1 1
C C7 0.8958(7) 0.2816(5) 0.1548(4) 0.0195(10) Uani d . 1 1
Cu Cu1 1.06908(9) 0.49189(6) 0.31066(5) 0.0201(2) Uani d . 1 1
N N1 0.8075(6) 0.5373(4) 0.2122(3) 0.0198(9) Uani d . 1 1
H H1A 0.7357 0.4841 0.2256 0.030 Uiso calc R 1 1
H H1B 0.7863 0.6235 0.2218 0.030 Uiso calc R 1 1
O O1 1.0102(5) 0.3090(4) 0.2503(3) 0.0221(8) Uani d . 1 1
O O2 0.8535(6) 0.1641(4) 0.1185(3) 0.0271(9) Uani d . 1 1
O O3 0.6608(6) 0.7278(4) -0.2253(4) 0.0341(10) Uani d . 1 1
O O4 0.3681(6) 0.6927(5) -0.2396(4) 0.0388(11) Uani d . 1 1
O O5 0.5817(6) 0.8532(4) -0.1127(3) 0.0337(10) Uani d . 1 1
O O2W 1.3303(5) 0.4500(4) 0.3643(4) 0.0295(9) Uani d D 1 1
H H2WB 1.3849 0.5234 0.3687 0.044 Uiso d RD 1 1
H H2WA 1.3332 0.4002 0.3173 0.044 Uiso d RD 1 1
S S1 0.55818(18) 0.72806(13) -0.17057(10) 0.0209(3) Uani d . 1 1

loop_
_atom_site_aniso_label
_atom_site_aniso_U_11
_atom_site_aniso_U_22
_atom_site_aniso_U_33
_atom_site_aniso_U_12
_atom_site_aniso_U_13
_atom_site_aniso_U_23
O1W 0.046(3) 0.035(2) 0.036(2) 0.007(2) 0.026(2) 0.0070(19)
C1 0.027(3) 0.014(2) 0.021(3) 0.000(2) 0.010(2) 0.0003(19)
C2 0.018(2) 0.016(2) 0.020(2) -0.0016(18) 0.008(2) -0.0006(18)
C3 0.023(3) 0.014(2) 0.025(3) 0.0012(19) 0.013(2) 0.0006(19)
C4 0.027(3) 0.017(2) 0.021(3) 0.002(2) 0.011(2) 0.004(2)
C5 0.050(4) 0.022(3) 0.022(3) 0.006(3) 0.017(3) 0.000(2)
C6 0.050(4) 0.016(2) 0.025(3) 0.006(2) 0.016(3) -0.001(2)
C7 0.023(3) 0.013(2) 0.023(2) 0.0010(19) 0.012(2) 0.0006(19)
Cu1 0.0224(4) 0.0125(3) 0.0206(4) -0.0004(2) 0.0073(3) -0.0022(2)
N1 0.024(2) 0.0149(19) 0.021(2) 0.0007(17) 0.0118(19) -0.0011(17)
O1 0.0244(19) 0.0138(16) 0.0209(18) 0.0012(14) 0.0062(16) -0.0014(14)
O2 0.035(2) 0.0120(17) 0.0229(19) 0.0015(15) 0.0063(17) 0.0006(14)
O3 0.049(3) 0.025(2) 0.045(3) 0.0028(18) 0.036(2) 0.0058(18)
O4 0.028(2) 0.040(3) 0.036(2) -0.0040(19) 0.007(2) 0.016(2)
O5 0.046(3) 0.020(2) 0.033(2) 0.0098(18) 0.019(2) 0.0024(17)
O2W 0.027(2) 0.024(2) 0.039(2) -0.0049(16) 0.0181(19) -0.0063(17)
S1 0.0253(7) 0.0163(6) 0.0225(6) 0.0019(5) 0.0129(6) 0.0042(5)

loop_
_atom_type_symbol
_atom_type_description
_atom_type_scat_dispersion_real
_atom_type_scat_dispersion_imag
_atom_type_scat_source
C C 0.0033 0.0016 'International Tables Vol C Tables 4.2.6.8 and 6.1.1.4'
H H 0.0000 0.0000 'International Tables Vol C Tables 4.2.6.8 and 6.1.1.4'
Ca Ca 0.2262 0.3064 'International Tables Vol C Tables 4.2.6.8 and 6.1.1.4'
Cu Cu 0.3201 1.2651 'International Tables Vol C Tables 4.2.6.8 and 6.1.1.4'
N N 0.0061 0.0033 'International Tables Vol C Tables 4.2.6.8 and 6.1.1.4'
O O 0.0106 0.0060 'International Tables Vol C Tables 4.2.6.8 and 6.1.1.4'
S S 0.1246 0.1234 'International Tables Vol C Tables 4.2.6.8 and 6.1.1.4'

loop_
_geom_angle_atom_site_label_1
_geom_angle_atom_site_label_2
_geom_angle_atom_site_label_3
_geom_angle_site_symmetry_1
_geom_angle_site_symmetry_3
_geom_angle
_geom_angle_publ_flag
Cu1 O1W H1WA . . 100.1 ?
Cu1 O1W H1WB . . 111.2 ?
H1WA O1W H1WB . . 104.3 ?
C6 C1 C2 . . 119.3(5) ?
C6 C1 C7 . . 118.8(5) ?
C2 C1 C7 . . 121.8(5) ?
C3 C2 C1 . . 120.3(5) ?
C3 C2 N1 . . 120.7(4) ?
C1 C2 N1 . . 119.0(5) ?
C4 C3 C2 . . 119.1(5) ?
C4 C3 H3 . . 120.4 ?
C2 C3 H3 . . 120.4 ?
C5 C4 C3 . . 121.2(5) ?
C5 C4 S1 . . 118.4(4) ?
C3 C4 S1 . . 120.4(4) ?
C6 C5 C4 . . 119.5(5) ?
C6 C5 H5 . . 120.2 ?
C4 C5 H5 . . 120.2 ?
C5 C6 C1 . . 120.5(5) ?
C5 C6 H6 . . 119.7 ?
C1 C6 H6 . . 119.7 ?
O2 C7 O1 . . 124.1(5) ?
O2 C7 C1 . . 115.8(5) ?
O1 C7 C1 . . 120.1(4) ?
O1 Cu1 O2W . . 87.87(17) y
O2 Cu1 N1 2_755 . 97.87(17) y
O2 Cu1 O1W 2_755 . 89.85(17) y
O2W Cu1 O1W . . 96.09(18) y
O2 Cu1 O1 2_755 . 174.62(16) y
O1 Cu1 N1 . . 87.11(17) y
O2W Cu1 N1 . . 161.16(18) y
O1 Cu1 O1W . . 87.13(17) y
N1 Cu1 O1W . . 101.78(18) y
O2 Cu1 O2W 2_755 . 88.03(17) y
C2 N1 Cu1 . . 108.6(3) ?
C2 N1 H1A . . 110.0 ?
Cu1 N1 H1A . . 110.0 ?
C2 N1 H1B . . 110.0 ?
Cu1 N1 H1B . . 110.0 ?
H1A N1 H1B . . 108.4 ?
C7 O1 Cu1 . . 124.9(3) ?
C7 O2 Cu1 . 2_745 130.7(4) ?
Cu1 O2W H2WB . . 107.9 ?
Cu1 O2W H2WA . . 106.6 ?
H2WB O2W H2WA . . 108.7 ?
O4 S1 O3 . . 112.8(3) ?
O4 S1 O5 . . 112.7(3) ?
O3 S1 O5 . . 112.0(3) ?
O4 S1 C4 . . 106.5(3) ?
O3 S1 C4 . . 105.7(3) ?
O5 S1 C4 . . 106.4(2) ?

loop_
_geom_bond_atom_site_label_1
_geom_bond_atom_site_label_2
_geom_bond_site_symmetry_2
_geom_bond_distance
_geom_bond_publ_flag
O1W Cu1 . 2.243(4) y
O1W H1WA . 0.9577 ?
O1W H1WB . 0.9324 ?
C1 C6 . 1.395(8) ?
C1 C2 . 1.399(7) ?
C1 C7 . 1.498(7) ?
C2 C3 . 1.389(7) ?
C2 N1 . 1.439(7) ?
C3 C4 . 1.386(7) ?
C3 H3 . 0.9300 ?
C4 C5 . 1.386(8) ?
C4 S1 . 1.780(5) ?
C5 C6 . 1.377(8) ?
C5 H5 . 0.9300 ?
C6 H6 . 0.9300 ?
C7 O2 . 1.256(6) ?
C7 O1 . 1.258(7) ?
Cu1 O2 2_755 1.932(4) y
Cu1 O1 . 1.969(4) y
Cu1 O2W . 1.985(4) y
Cu1 N1 . 1.990(4) y
N1 H1A . 0.9000 ?
N1 H1B . 0.9000 ?
O2 Cu1 2_745 1.932(4) y
O3 S1 . 1.448(4) ?
O4 S1 . 1.447(5) ?
O5 S1 . 1.457(4) ?
O2W H2WB . 0.8491 ?
O2W H2WA . 0.8554 ?

loop_
_geom_hbond_atom_site_label_D
_geom_hbond_atom_site_label_H
_geom_hbond_atom_site_label_A
_geom_hbond_site_symmetry_A
_geom_hbond_distance_DH
_geom_hbond_distance_HA
_geom_hbond_distance_DA
_geom_hbond_angle_DHA
O1W H1WB O5 2_745 0.93 1.86 2.786(7) 176.1
N1 H1A O4 3_665 0.90 2.02 2.864(6) 155.5
N1 H1B O3 4_576 0.90 2.18 2.995(6) 150.7
O2W H2WB O5 4_676 0.85 1.98 2.786(6) 159.1
O2W H2WA O3 3_765 0.86 1.86 2.715(6) 172.4

loop_
_geom_torsion_atom_site_label_1
_geom_torsion_atom_site_label_2
_geom_torsion_atom_site_label_3
_geom_torsion_atom_site_label_4
_geom_torsion_site_symmetry_1
_geom_torsion_site_symmetry_4
_geom_torsion
C6 C1 C2 C3 . . -1.9(8)
C7 C1 C2 C3 . . 176.4(5)
C6 C1 C2 N1 . . 178.3(5)
C7 C1 C2 N1 . . -3.4(8)
C1 C2 C3 C4 . . -0.7(8)
N1 C2 C3 C4 . . 179.1(5)
C2 C3 C4 C5 . . 2.3(9)
C2 C3 C4 S1 . . 179.6(4)
C3 C4 C5 C6 . . -1.1(10)
S1 C4 C5 C6 . . -178.5(5)
C4 C5 C6 C1 . . -1.5(10)
C2 C1 C6 C5 . . 3.0(9)
C7 C1 C6 C5 . . -175.3(6)
C6 C1 C7 O2 . . -32.0(8)
C2 C1 C7 O2 . . 149.7(5)
C6 C1 C7 O1 . . 146.3(6)
C2 C1 C7 O1 . . -32.0(8)
C3 C2 N1 Cu1 . . -125.3(4)
C1 C2 N1 Cu1 . . 54.5(5)
O2 Cu1 N1 C2 2_755 . 121.3(3)
O1 Cu1 N1 C2 . . -60.8(3)
O2W Cu1 N1 C2 . . 14.0(7)
O1W Cu1 N1 C2 . . -147.2(3)
O2 C7 O1 Cu1 . . -176.6(4)
C1 C7 O1 Cu1 . . 5.3(7)
O2 Cu1 O1 C7 2_755 . -167.3(17)
O2W Cu1 O1 C7 . . -127.0(4)
N1 Cu1 O1 C7 . . 34.9(4)
O1W Cu1 O1 C7 . . 136.8(4)
O1 C7 O2 Cu1 . 2_745 3.0(9)
C1 C7 O2 Cu1 . 2_745 -178.8(4)
C5 C4 S1 O4 . . 73.5(6)
C3 C4 S1 O4 . . -103.9(5)
C5 C4 S1 O3 . . -46.7(6)
C3 C4 S1 O3 . . 135.9(5)
C5 C4 S1 O5 . . -166.0(5)
C3 C4 S1 O5 . . 16.6(5)
